data_9004679
loop_
_publ_author_name
'Raudsepp, M.'
'Pani, E.'

_publ_section_title
;
 The crystal structure of cobaltarthurite, CoFe2(AsO4)2(OH)2.4H2O:
 A Rietveld refinement
;
_journal_name_full 'The Canadian Mineralogist'
_journal_page_first 733
_journal_page_last 737
_journal_paper_doi 10.2113/gscanmin.40.2.733
_journal_volume 40
_journal_year 2002
_chemical_formula_sum 'As1.98 Ca0.02 Co0.59 Cu0.02 Fe2 H10 Mg0.27 Mn0.08 Ni0.02 O14 P0.01 S0.01'
_chemical_name_mineral Cobaltarthurite
_space_group_IT_number 14
_symmetry_space_group_name_Hall '-P 2ybc'
_symmetry_space_group_name_H-M 'P 1 21/c 1'
_cell_angle_alpha 90
_cell_angle_beta 94.277
_cell_angle_gamma 90
_cell_formula_units_Z 2
_cell_length_a 10.2694
_cell_length_b 9.6790
_cell_length_c 5.5723
_cell_volume 552.330
_database_code_amcsd 0005772
_exptl_crystal_density_diffrn 3.221
_cod_original_formula_sum '(Co.59 Mg.27 Mn.08 Ni.02 Cu.02 Ca.02) Fe2 (As1.98 P.01 S.01) O14 H2'
_cod_database_code 9004679

loop_
_space_group_symop_operation_xyz
x,y,z
x,1/2-y,1/2+z
-x,1/2+y,1/2-z
-x,-y,-z

loop_
_atom_site_label
_atom_site_fract_x
_atom_site_fract_y
_atom_site_fract_z
_atom_site_occupancy
_atom_site_U_iso_or_equiv
_atom_site_type_symbol
_atom_site_attached_hydrogens
CoM(2) 0.00000 0.00000 0.00000 0.59000 0.00912 Co 0
MgM(2) 0.00000 0.00000 0.00000 0.27000 0.00912 Mg 0
MnM(2) 0.00000 0.00000 0.00000 0.08000 0.00912 Mn 0
NiM(2) 0.00000 0.00000 0.00000 0.02000 0.00912 Ni 0
CuM(2) 0.00000 0.00000 0.00000 0.02000 0.00912 Cu 0
CaM(2) 0.00000 0.00000 0.00000 0.02000 0.00912 Ca 0
FeM(1) 0.45540 0.13570 0.34050 1.00000 0.00431 Fe 0
AsT 0.29680 0.42930 0.32790 0.99000 0.00443 As 0
PT 0.29680 0.42930 0.32790 0.00500 0.00443 P 0
ST 0.29680 0.42930 0.32790 0.00500 0.00443 S 0
O(1) 0.39700 0.48800 0.11800 1.00000 0.00747 O 0
O(2) 0.36000 0.49100 0.59400 1.00000 0.00798 O 0
O(3) 0.14800 0.49400 0.24000 1.00000 0.01102 O 0
O(4) 0.30300 0.25300 0.32300 1.00000 0.00836 O 0
O-H 0.54000 0.22800 0.08000 1.00000 0.00773 O 1
OW(1) 0.12600 0.90900 0.29600 1.00000 0.01697 O 2
OW(2) 0.05000 0.19000 0.15000 1.00000 0.01849 O 2

loop_
_cod_changelog_entry_id
_cod_changelog_entry_author
_cod_changelog_entry_date
_cod_changelog_entry_text
1
;cod-tools version 3.8.0
Id: cif_guess_AMCSD_atom_types 9574 2023-05-10 09:00:05Z saulius
;
2023-05-10T18:49:28+03:00
;Derived atom types and hydrogen counts
from atom names that follow the AMCSD naming convention
(Wat == water, O-H == hydroxyl).
;
2 'Saulius Gra\<zulis' 2023-05-11T15:28:00+03:00
;Increasing attached hydrogen counts so that the calculated formula
matches the hydrogen count in the publication title. Updating
the summary formula.

Adding link to Wikidata.
;

loop_
_cod_related_entry_id
_cod_related_entry_database
_cod_related_entry_code
1 AMCSD 0005772
2 Wikidata Q3681852
